data_2235968
loop_
_publ_author_name
'Sakamoto, Rei'
'Sasagawa, Kosuke'
'Hijikata, Daichi'
'Okamoto, Akiko'
'Yonezawa, Noriyuki'

_publ_section_title
;
 1,8-Dibenzoylnaphthalene-2,7-diyl dibenzoate
;
_journal_coeditor_code RZ2784
_journal_issue 8
_journal_name_full 'Acta Crystallographica Section E'
_journal_page_first o2454
_journal_paper_doi 10.1107/S1600536812030991
_journal_volume 68
_journal_year 2012
_chemical_formula_iupac 'C38 H24 O6'
_chemical_formula_moiety 'C38 H24 O6'
_chemical_formula_sum 'C38 H24 O6'
_chemical_formula_weight 576.57
_chemical_name_systematic
;
1,8-Dibenzoylnaphthalene-2,7-diyl dibenzoate
;
_space_group_IT_number 61
_symmetry_cell_setting orthorhombic
_symmetry_space_group_name_Hall '-P 2ac 2ab'
_symmetry_space_group_name_H-M 'P b c a'
_atom_sites_solution_hydrogens geom
_atom_sites_solution_primary direct
_atom_sites_solution_secondary difmap
_audit_creation_method SHELXL-97
_cell_angle_alpha 90.00
_cell_angle_beta 90.00
_cell_angle_gamma 90.00
_cell_formula_units_Z 8
_cell_length_a 18.0080(3)
_cell_length_b 12.4307(2)
_cell_length_c 25.3332(4)
_cell_measurement_reflns_used 84271
_cell_measurement_temperature 193(2)
_cell_measurement_theta_max 68.22
_cell_measurement_theta_min 3.01
_cell_volume 5670.89(16)
_computing_cell_refinement 'PROCESS-AUTO (Rigaku, 1998)'
_computing_data_collection 'PROCESS-AUTO (Rigaku, 1998)'
_computing_data_reduction 'CrystalStructure (Rigaku, 2010)'
_computing_molecular_graphics 'ORTEPIII (Burnett & Johnson, 1996)'
_computing_publication_material 'SHELXL97 (Sheldrick, 2008)'
_computing_structure_refinement 'SHELXL97 (Sheldrick, 2008)'
_computing_structure_solution 'SIR2004 (Burla <i>et al.</i>, 2005)'
_diffrn_ambient_temperature 193(2)
_diffrn_detector_area_resol_mean 10.000
_diffrn_measured_fraction_theta_full 0.999
_diffrn_measured_fraction_theta_max 0.999
_diffrn_measurement_device_type 'Rigaku R-AXIS RAPID'
_diffrn_measurement_method \w
_diffrn_radiation_monochromator graphite
_diffrn_radiation_source 'rotating anode'
_diffrn_radiation_type CuK\a
_diffrn_radiation_wavelength 1.54187
_diffrn_reflns_av_R_equivalents 0.0228
_diffrn_reflns_av_sigmaI/netI 0.0079
_diffrn_reflns_limit_h_max 21
_diffrn_reflns_limit_h_min -21
_diffrn_reflns_limit_k_max 14
_diffrn_reflns_limit_k_min -14
_diffrn_reflns_limit_l_max 29
_diffrn_reflns_limit_l_min -30
_diffrn_reflns_number 95847
_diffrn_reflns_theta_full 68.21
_diffrn_reflns_theta_max 68.21
_diffrn_reflns_theta_min 3.49
_exptl_absorpt_coefficient_mu 0.741
_exptl_absorpt_correction_T_max 0.9295
_exptl_absorpt_correction_T_min 0.7558
_exptl_absorpt_correction_type numerical
_exptl_absorpt_process_details
;
(NUMABS; Higashi, 1999)
;
_exptl_crystal_colour colourless
_exptl_crystal_density_diffrn 1.351
_exptl_crystal_density_method 'not measured'
_exptl_crystal_description block
_exptl_crystal_F_000 2400
_exptl_crystal_size_max 0.40
_exptl_crystal_size_mid 0.40
_exptl_crystal_size_min 0.10
_refine_diff_density_max 0.181
_refine_diff_density_min -0.162
_refine_ls_extinction_coef 0.00092(5)
_refine_ls_extinction_expression Fc^*^=kFc[1+0.001xFc^2^\l^3^/sin(2\q)]^-1/4^
_refine_ls_extinction_method 'SHELXL97 (Sheldrick, 2008)'
_refine_ls_goodness_of_fit_ref 1.053
_refine_ls_hydrogen_treatment constr
_refine_ls_matrix_type full
_refine_ls_number_parameters 398
_refine_ls_number_reflns 5182
_refine_ls_number_restraints 0
_refine_ls_restrained_S_all 1.053
_refine_ls_R_factor_all 0.0356
_refine_ls_R_factor_gt 0.0324
_refine_ls_shift/su_max 0.001
_refine_ls_shift/su_mean 0.000
_refine_ls_structure_factor_coef Fsqd
_refine_ls_weighting_details 'calc w=1/[\s^2^(Fo^2^)+(0.0397P)^2^+1.6474P] where P=(Fo^2^+2Fc^2^)/3'
_refine_ls_weighting_scheme calc
_refine_ls_wR_factor_gt 0.0820
_refine_ls_wR_factor_ref 0.0842
_reflns_number_gt 4687
_reflns_number_total 5182
_reflns_threshold_expression I>2sigma(I)
_cod_data_source_file rz2784.cif
_cod_data_source_block I
_cod_database_code 2235968
_cod_database_fobs_code 2235968

loop_
_symmetry_equiv_pos_site_id
_symmetry_equiv_pos_as_xyz
1 +X,+Y,+Z
2 1/2-X,-Y,1/2+Z
3 1/2+X,1/2-Y,-Z
4 -X,1/2+Y,1/2-Z
5 -X,-Y,-Z
6 1/2+X,+Y,1/2-Z
7 1/2-X,1/2+Y,+Z
8 +X,1/2-Y,1/2+Z

loop_
_atom_site_type_symbol
_atom_site_label
_atom_site_fract_x
_atom_site_fract_y
_atom_site_fract_z
_atom_site_U_iso_or_equiv
_atom_site_adp_type
_atom_site_calc_flag
_atom_site_refinement_flags
_atom_site_occupancy
_atom_site_symmetry_multiplicity
O O1 0.61898(5) 0.15763(7) 0.34605(3) 0.0370(2) Uani d . 1 1
O O2 0.50065(5) -0.02769(7) 0.35288(4) 0.0409(2) Uani d . 1 1
O O3 0.75228(4) 0.08534(7) 0.45140(3) 0.0338(2) Uani d . 1 1
O O4 0.76608(5) -0.06529(8) 0.50018(4) 0.0467(2) Uani d . 1 1
O O5 0.35421(4) 0.12464(6) 0.40337(3) 0.03133(19) Uani d . 1 1
O O6 0.32765(5) 0.30188(7) 0.40896(4) 0.0435(2) Uani d . 1 1
C C1 0.62268(6) 0.09205(9) 0.43251(5) 0.0292(2) Uani d . 1 1
C C2 0.67885(6) 0.09509(9) 0.46926(5) 0.0318(3) Uani d . 1 1
C C3 0.66720(7) 0.11854(10) 0.52281(5) 0.0350(3) Uani d . 1 1
H H3 0.7077 0.1205 0.5468 0.042 Uiso calc R 1 1
C C4 0.59685(7) 0.13832(10) 0.53959(5) 0.0343(3) Uani d . 1 1
H H4 0.5883 0.1540 0.5758 0.041 Uiso calc R 1 1
C C5 0.53608(6) 0.13602(9) 0.50417(5) 0.0300(2) Uani d . 1 1
C C6 0.46371(6) 0.15936(9) 0.52283(5) 0.0323(3) Uani d . 1 1
H H6 0.4564 0.1737 0.5593 0.039 Uiso calc R 1 1
C C7 0.40452(6) 0.16164(9) 0.48963(5) 0.0323(3) Uani d . 1 1
H H7 0.3564 0.1797 0.5022 0.039 Uiso calc R 1 1
C C8 0.41618(6) 0.13662(9) 0.43633(5) 0.0292(2) Uani d . 1 1
C C9 0.48431(6) 0.11040(9) 0.41559(4) 0.0280(2) Uani d . 1 1
C C10 0.54791(6) 0.11234(9) 0.44988(5) 0.0279(2) Uani d . 1 1
C C11 0.64142(6) 0.08607(9) 0.37478(5) 0.0300(3) Uani d . 1 1
C C12 0.68743(6) -0.00277(9) 0.35355(5) 0.0315(3) Uani d . 1 1
C C13 0.69647(7) -0.09995(10) 0.38020(5) 0.0346(3) Uani d . 1 1
H H13 0.6726 -0.1109 0.4132 0.042 Uiso calc R 1 1
C C14 0.73998(7) -0.18031(11) 0.35889(5) 0.0411(3) Uani d . 1 1
H H14 0.7463 -0.2462 0.3774 0.049 Uiso calc R 1 1
C C15 0.77445(8) -0.16499(11) 0.31054(6) 0.0449(3) Uani d . 1 1
H H15 0.8046 -0.2201 0.2959 0.054 Uiso calc R 1 1
C C16 0.76479(8) -0.06924(12) 0.28359(6) 0.0459(3) Uani d . 1 1
H H16 0.7880 -0.0591 0.2503 0.055 Uiso calc R 1 1
C C17 0.72179(7) 0.01137(11) 0.30470(5) 0.0395(3) Uani d . 1 1
H H17 0.7155 0.0769 0.2860 0.047 Uiso calc R 1 1
C C18 0.48452(6) 0.06636(9) 0.35992(5) 0.0306(3) Uani d . 1 1
C C19 0.46058(6) 0.13750(10) 0.31580(5) 0.0337(3) Uani d . 1 1
C C20 0.42928(7) 0.09152(13) 0.27092(5) 0.0463(3) Uani d . 1 1
H H20 0.4224 0.0158 0.2690 0.056 Uiso calc R 1 1
C C21 0.40808(9) 0.15631(17) 0.22901(6) 0.0618(5) Uani d . 1 1
H H21 0.3850 0.1252 0.1990 0.074 Uiso calc R 1 1
C C22 0.42038(8) 0.26547(17) 0.23072(6) 0.0623(5) Uani d . 1 1
H H22 0.4071 0.3092 0.2014 0.075 Uiso calc R 1 1
C C23 0.45204(8) 0.31167(13) 0.27503(6) 0.0531(4) Uani d . 1 1
H H23 0.4608 0.3870 0.2761 0.064 Uiso calc R 1 1
C C24 0.47094(7) 0.24812(11) 0.31782(5) 0.0408(3) Uani d . 1 1
H H24 0.4911 0.2803 0.3487 0.049 Uiso calc R 1 1
C C25 0.79254(7) 0.00012(10) 0.47096(5) 0.0346(3) Uani d . 1 1
C C26 0.86968(6) -0.00040(10) 0.45085(5) 0.0331(3) Uani d . 1 1
C C27 0.91357(7) -0.08882(11) 0.46329(6) 0.0406(3) Uani d . 1 1
H H27 0.8934 -0.1465 0.4833 0.049 Uiso calc R 1 1
C C28 0.98659(8) -0.09286(11) 0.44665(6) 0.0438(3) Uani d . 1 1
H H28 1.0165 -0.1534 0.4552 0.053 Uiso calc R 1 1
C C29 1.01600(7) -0.00930(12) 0.41776(6) 0.0454(3) Uani d . 1 1
H H29 1.0663 -0.0121 0.4065 0.054 Uiso calc R 1 1
C C30 0.97251(8) 0.07880(12) 0.40502(6) 0.0476(3) Uani d . 1 1
H H30 0.9930 0.1362 0.3850 0.057 Uiso calc R 1 1
C C31 0.89918(7) 0.08345(11) 0.42147(5) 0.0407(3) Uani d . 1 1
H H31 0.8693 0.1438 0.4127 0.049 Uiso calc R 1 1
C C32 0.31154(6) 0.21336(10) 0.39400(5) 0.0321(3) Uani d . 1 1
C C33 0.24452(6) 0.18511(10) 0.36282(5) 0.0327(3) Uani d . 1 1
C C34 0.22400(7) 0.07882(11) 0.35420(6) 0.0433(3) Uani d . 1 1
H H34 0.2530 0.0220 0.3684 0.052 Uiso calc R 1 1
C C35 0.16118(8) 0.05601(13) 0.32482(6) 0.0516(4) Uani d . 1 1
H H35 0.1475 -0.0167 0.3186 0.062 Uiso calc R 1 1
C C36 0.11833(7) 0.13831(14) 0.30455(6) 0.0500(4) Uani d . 1 1
H H36 0.0756 0.1222 0.2840 0.060 Uiso calc R 1 1
C C37 0.13754(7) 0.24401(14) 0.31411(6) 0.0495(4) Uani d . 1 1
H H37 0.1074 0.3006 0.3009 0.059 Uiso calc R 1 1
C C38 0.20081(7) 0.26746(12) 0.34296(5) 0.0419(3) Uani d . 1 1
H H38 0.2143 0.3403 0.3492 0.050 Uiso calc R 1 1

loop_
_atom_site_aniso_label
_atom_site_aniso_U_11
_atom_site_aniso_U_22
_atom_site_aniso_U_33
_atom_site_aniso_U_12
_atom_site_aniso_U_13
_atom_site_aniso_U_23
O1 0.0313(4) 0.0409(5) 0.0387(5) 0.0039(4) 0.0022(4) 0.0094(4)
O2 0.0448(5) 0.0337(5) 0.0442(5) 0.0012(4) 0.0010(4) -0.0063(4)
O3 0.0234(4) 0.0391(5) 0.0387(5) 0.0006(3) -0.0019(3) 0.0049(4)
O4 0.0345(5) 0.0486(5) 0.0571(6) -0.0002(4) 0.0024(4) 0.0164(5)
O5 0.0238(4) 0.0337(4) 0.0366(5) 0.0009(3) -0.0027(3) -0.0019(3)
O6 0.0383(5) 0.0340(5) 0.0582(6) -0.0002(4) -0.0092(4) -0.0045(4)
C1 0.0269(6) 0.0265(5) 0.0341(6) -0.0005(4) 0.0007(5) 0.0016(5)
C2 0.0251(6) 0.0323(6) 0.0379(7) -0.0010(4) 0.0001(5) 0.0024(5)
C3 0.0307(6) 0.0393(7) 0.0351(7) -0.0027(5) -0.0076(5) 0.0002(5)
C4 0.0353(6) 0.0369(6) 0.0306(6) -0.0026(5) -0.0017(5) -0.0002(5)
C5 0.0304(6) 0.0282(6) 0.0314(6) -0.0022(4) -0.0003(5) 0.0018(5)
C6 0.0336(6) 0.0339(6) 0.0293(6) -0.0018(5) 0.0036(5) -0.0005(5)
C7 0.0273(6) 0.0341(6) 0.0355(6) -0.0011(5) 0.0049(5) 0.0007(5)
C8 0.0251(5) 0.0285(6) 0.0341(6) -0.0025(4) -0.0020(5) 0.0018(5)
C9 0.0272(6) 0.0263(5) 0.0306(6) -0.0013(4) 0.0002(4) 0.0015(4)
C10 0.0268(6) 0.0253(5) 0.0315(6) -0.0017(4) -0.0003(5) 0.0018(4)
C11 0.0220(5) 0.0339(6) 0.0342(6) -0.0036(4) -0.0012(4) 0.0032(5)
C12 0.0262(5) 0.0357(6) 0.0327(6) -0.0013(5) -0.0007(5) -0.0002(5)
C13 0.0313(6) 0.0391(6) 0.0336(6) -0.0008(5) 0.0017(5) 0.0034(5)
C14 0.0416(7) 0.0362(7) 0.0456(8) 0.0045(5) 0.0010(6) 0.0053(6)
C15 0.0448(7) 0.0427(7) 0.0473(8) 0.0099(6) 0.0079(6) -0.0024(6)
C16 0.0506(8) 0.0490(8) 0.0381(7) 0.0056(6) 0.0135(6) 0.0035(6)
C17 0.0434(7) 0.0385(7) 0.0365(7) 0.0025(6) 0.0052(5) 0.0059(5)
C18 0.0226(5) 0.0341(6) 0.0350(6) -0.0024(5) 0.0007(4) -0.0031(5)
C19 0.0242(5) 0.0474(7) 0.0297(6) 0.0033(5) 0.0016(5) -0.0009(5)
C20 0.0350(7) 0.0671(9) 0.0369(7) -0.0055(6) -0.0015(5) -0.0040(6)
C21 0.0428(8) 0.1077(15) 0.0349(8) -0.0028(9) -0.0077(6) 0.0057(8)
C22 0.0429(8) 0.0980(14) 0.0459(9) 0.0144(9) 0.0010(7) 0.0269(9)
C23 0.0461(8) 0.0589(9) 0.0544(9) 0.0169(7) 0.0097(7) 0.0183(7)
C24 0.0376(7) 0.0449(7) 0.0399(7) 0.0100(6) 0.0025(6) 0.0025(6)
C25 0.0302(6) 0.0365(6) 0.0370(7) -0.0007(5) -0.0047(5) 0.0026(5)
C26 0.0290(6) 0.0363(6) 0.0341(6) -0.0001(5) -0.0040(5) -0.0017(5)
C27 0.0387(7) 0.0379(7) 0.0451(8) 0.0025(5) -0.0019(6) 0.0017(6)
C28 0.0380(7) 0.0434(7) 0.0498(8) 0.0115(6) -0.0015(6) -0.0036(6)
C29 0.0315(7) 0.0573(9) 0.0474(8) 0.0065(6) 0.0056(6) -0.0056(7)
C30 0.0375(7) 0.0528(8) 0.0525(8) 0.0019(6) 0.0094(6) 0.0090(7)
C31 0.0340(6) 0.0425(7) 0.0457(8) 0.0056(5) 0.0009(6) 0.0064(6)
C32 0.0271(6) 0.0347(6) 0.0346(6) 0.0008(5) 0.0031(5) 0.0003(5)
C33 0.0254(5) 0.0407(6) 0.0321(6) 0.0013(5) 0.0021(5) -0.0013(5)
C34 0.0341(7) 0.0423(7) 0.0536(8) 0.0013(6) -0.0056(6) -0.0056(6)
C35 0.0390(7) 0.0568(9) 0.0589(9) -0.0089(6) -0.0054(7) -0.0129(7)
C36 0.0300(6) 0.0806(11) 0.0392(7) -0.0049(7) -0.0046(6) -0.0042(7)
C37 0.0368(7) 0.0674(10) 0.0442(8) 0.0065(7) -0.0061(6) 0.0102(7)
C38 0.0377(7) 0.0447(7) 0.0434(8) 0.0018(6) -0.0033(6) 0.0049(6)

loop_
_atom_type_symbol
_atom_type_description
_atom_type_scat_dispersion_real
_atom_type_scat_dispersion_imag
_atom_type_scat_source
C C 0.0181 0.0091 'International Tables Vol C Tables 4.2.6.8 and 6.1.1.4'
H H 0.0000 0.0000 'International Tables Vol C Tables 4.2.6.8 and 6.1.1.4'
O O 0.0492 0.0322 'International Tables Vol C Tables 4.2.6.8 and 6.1.1.4'

loop_
_geom_angle_atom_site_label_1
_geom_angle_atom_site_label_2
_geom_angle_atom_site_label_3
_geom_angle
C25 O3 C2 116.55(9)
C32 O5 C8 117.77(9)
C2 C1 C10 118.47(11)
C2 C1 C11 119.67(10)
C10 C1 C11 121.09(10)
C1 C2 O3 118.21(10)
C1 C2 C3 123.37(11)
O3 C2 C3 118.07(10)
C4 C3 C2 118.65(11)
C4 C3 H3 120.7
C2 C3 H3 120.7
C3 C4 C5 121.25(11)
C3 C4 H4 119.4
C5 C4 H4 119.4
C4 C5 C6 119.70(11)
C4 C5 C10 120.09(11)
C6 C5 C10 120.20(11)
C7 C6 C5 121.31(11)
C7 C6 H6 119.3
C5 C6 H6 119.3
C6 C7 C8 118.32(11)
C6 C7 H7 120.8
C8 C7 H7 120.8
C9 C8 C7 123.71(11)
C9 C8 O5 117.25(10)
C7 C8 O5 118.57(10)
C8 C9 C10 118.45(10)
C8 C9 C18 116.39(10)
C10 C9 C18 124.56(10)
C5 C10 C9 117.92(10)
C5 C10 C1 118.17(10)
C9 C10 C1 123.91(10)
O1 C11 C12 120.84(11)
O1 C11 C1 118.09(11)
C12 C11 C1 121.05(10)
C13 C12 C17 119.17(11)
C13 C12 C11 122.38(11)
C17 C12 C11 118.45(11)
C14 C13 C12 120.30(12)
C14 C13 H13 119.9
C12 C13 H13 119.9
C13 C14 C15 120.03(12)
C13 C14 H14 120.0
C15 C14 H14 120.0
C16 C15 C14 119.88(12)
C16 C15 H15 120.1
C14 C15 H15 120.1
C17 C16 C15 120.40(12)
C17 C16 H16 119.8
C15 C16 H16 119.8
C16 C17 C12 120.22(12)
C16 C17 H17 119.9
C12 C17 H17 119.9
O2 C18 C19 121.95(11)
O2 C18 C9 118.98(11)
C19 C18 C9 118.96(10)
C24 C19 C20 119.42(12)
C24 C19 C18 121.43(11)
C20 C19 C18 119.12(12)
C21 C20 C19 119.91(15)
C21 C20 H20 120.0
C19 C20 H20 120.0
C22 C21 C20 120.31(15)
C22 C21 H21 119.8
C20 C21 H21 119.8
C21 C22 C23 120.08(15)
C21 C22 H22 120.0
C23 C22 H22 120.0
C22 C23 C24 119.99(16)
C22 C23 H23 120.0
C24 C23 H23 120.0
C23 C24 C19 120.22(14)
C23 C24 H24 119.9
C19 C24 H24 119.9
O4 C25 O3 122.37(11)
O4 C25 C26 125.66(11)
O3 C25 C26 111.96(10)
C31 C26 C27 119.88(12)
C31 C26 C25 122.77(11)
C27 C26 C25 117.34(11)
C28 C27 C26 120.05(13)
C28 C27 H27 120.0
C26 C27 H27 120.0
C29 C28 C27 120.06(12)
C29 C28 H28 120.0
C27 C28 H28 120.0
C28 C29 C30 120.21(12)
C28 C29 H29 119.9
C30 C29 H29 119.9
C29 C30 C31 120.13(13)
C29 C30 H30 119.9
C31 C30 H30 119.9
C30 C31 C26 119.68(12)
C30 C31 H31 120.2
C26 C31 H31 120.2
O6 C32 O5 123.38(11)
O6 C32 C33 125.57(11)
O5 C32 C33 111.04(10)
C38 C33 C34 119.63(12)
C38 C33 C32 118.69(11)
C34 C33 C32 121.66(11)
C35 C34 C33 119.80(13)
C35 C34 H34 120.1
C33 C34 H34 120.1
C36 C35 C34 120.35(14)
C36 C35 H35 119.8
C34 C35 H35 119.8
C37 C36 C35 120.01(13)
C37 C36 H36 120.0
C35 C36 H36 120.0
C36 C37 C38 119.96(14)
C36 C37 H37 120.0
C38 C37 H37 120.0
C37 C38 C33 120.22(13)
C37 C38 H38 119.9
C33 C38 H38 119.9

loop_
_geom_bond_atom_site_label_1
_geom_bond_atom_site_label_2
_geom_bond_distance
O1 C11 1.2184(14)
O2 C18 1.2178(15)
O3 C25 1.3760(14)
O3 C2 1.4027(14)
O4 C25 1.1984(15)
O5 C32 1.3649(14)
O5 C8 1.4019(13)
O6 C32 1.1994(15)
C1 C2 1.3751(16)
C1 C10 1.4388(16)
C1 C11 1.5027(17)
C2 C3 1.4035(18)
C3 C4 1.3588(17)
C3 H3 0.9500
C4 C5 1.4155(17)
C4 H4 0.9500
C5 C6 1.4163(16)
C5 C10 1.4226(17)
C6 C7 1.3582(17)
C6 H6 0.9500
C7 C8 1.4013(17)
C7 H7 0.9500
C8 C9 1.3738(16)
C9 C10 1.4376(16)
C9 C18 1.5129(16)
C11 C12 1.4817(16)
C12 C13 1.3935(17)
C12 C17 1.3946(17)
C13 C14 1.3797(18)
C13 H13 0.9500
C14 C15 1.386(2)
C14 H14 0.9500
C15 C16 1.383(2)
C15 H15 0.9500
C16 C17 1.3747(19)
C16 H16 0.9500
C17 H17 0.9500
C18 C19 1.4890(17)
C19 C24 1.3886(19)
C19 C20 1.3917(18)
C20 C21 1.386(2)
C20 H20 0.9500
C21 C22 1.375(3)
C21 H21 0.9500
C22 C23 1.384(2)
C22 H22 0.9500
C23 C24 1.3839(19)
C23 H23 0.9500
C24 H24 0.9500
C25 C26 1.4796(17)
C26 C31 1.3866(18)
C26 C27 1.3900(17)
C27 C28 1.3817(19)
C27 H27 0.9500
C28 C29 1.377(2)
C28 H28 0.9500
C29 C30 1.384(2)
C29 H29 0.9500
C30 C31 1.3859(19)
C30 H30 0.9500
C31 H31 0.9500
C32 C33 1.4845(17)
C33 C38 1.3859(18)
C33 C34 1.3892(18)
C34 C35 1.3835(19)
C34 H34 0.9500
C35 C36 1.381(2)
C35 H35 0.9500
C36 C37 1.380(2)
C36 H36 0.9500
C37 C38 1.3848(19)
C37 H37 0.9500
C38 H38 0.9500

loop_
_geom_hbond_atom_site_label_D
_geom_hbond_atom_site_label_H
_geom_hbond_atom_site_label_A
_geom_hbond_site_symmetry_A
_geom_hbond_distance_DH
_geom_hbond_distance_HA
_geom_hbond_distance_DA
_geom_hbond_angle_DHA
C15 H15 O1 7_645 0.95 2.41 3.0584(17) 125
C28 H28 Cg2 7_645 0.95 2.65 3.4877(14) 148

loop_
_geom_torsion_atom_site_label_1
_geom_torsion_atom_site_label_2
_geom_torsion_atom_site_label_3
_geom_torsion_atom_site_label_4
_geom_torsion
C10 C1 C2 O3 -174.10(10)
C11 C1 C2 O3 -4.11(16)
C10 C1 C2 C3 -0.96(17)
C11 C1 C2 C3 169.03(11)
C25 O3 C2 C1 -120.40(12)
C25 O3 C2 C3 66.09(14)
C1 C2 C3 C4 0.65(19)
O3 C2 C3 C4 173.80(11)
C2 C3 C4 C5 -0.25(18)
C3 C4 C5 C6 -178.62(11)
C3 C4 C5 C10 0.21(18)
C4 C5 C6 C7 177.65(11)
C10 C5 C6 C7 -1.18(17)
C5 C6 C7 C8 2.15(17)
C6 C7 C8 C9 -0.37(18)
C6 C7 C8 O5 171.54(10)
C32 O5 C8 C9 -121.80(11)
C32 O5 C8 C7 65.76(13)
C7 C8 C9 C10 -2.32(17)
O5 C8 C9 C10 -174.33(9)
C7 C8 C9 C18 169.28(11)
O5 C8 C9 C18 -2.73(15)
C4 C5 C10 C9 179.66(10)
C6 C5 C10 C9 -1.52(16)
C4 C5 C10 C1 -0.50(16)
C6 C5 C10 C1 178.32(10)
C8 C9 C10 C5 3.17(15)
C18 C9 C10 C5 -167.69(10)
C8 C9 C10 C1 -176.66(11)
C18 C9 C10 C1 12.48(17)
C2 C1 C10 C5 0.86(16)
C11 C1 C10 C5 -168.98(10)
C2 C1 C10 C9 -179.31(10)
C11 C1 C10 C9 10.85(17)
C2 C1 C11 O1 -121.04(12)
C10 C1 C11 O1 48.67(15)
C2 C1 C11 C12 57.47(15)
C10 C1 C11 C12 -132.81(11)
O1 C11 C12 C13 -161.25(11)
C1 C11 C12 C13 20.28(17)
O1 C11 C12 C17 17.71(17)
C1 C11 C12 C17 -160.76(11)
C17 C12 C13 C14 1.15(18)
C11 C12 C13 C14 -179.89(11)
C12 C13 C14 C15 -0.6(2)
C13 C14 C15 C16 -0.4(2)
C14 C15 C16 C17 0.7(2)
C15 C16 C17 C12 -0.1(2)
C13 C12 C17 C16 -0.85(19)
C11 C12 C17 C16 -179.85(12)
C8 C9 C18 O2 -111.05(12)
C10 C9 C18 O2 59.98(15)
C8 C9 C18 C19 65.30(14)
C10 C9 C18 C19 -123.68(12)
O2 C18 C19 C24 -153.51(12)
C9 C18 C19 C24 30.26(16)
O2 C18 C19 C20 24.45(17)
C9 C18 C19 C20 -151.78(11)
C24 C19 C20 C21 -0.66(19)
C18 C19 C20 C21 -178.67(12)
C19 C20 C21 C22 2.4(2)
C20 C21 C22 C23 -1.9(2)
C21 C22 C23 C24 -0.4(2)
C22 C23 C24 C19 2.2(2)
C20 C19 C24 C23 -1.64(19)
C18 C19 C24 C23 176.32(11)
C2 O3 C25 O4 2.77(17)
C2 O3 C25 C26 -178.22(10)
O4 C25 C26 C31 -173.21(13)
O3 C25 C26 C31 7.82(17)
O4 C25 C26 C27 5.6(2)
O3 C25 C26 C27 -173.33(11)
C31 C26 C27 C28 0.3(2)
C25 C26 C27 C28 -178.55(12)
C26 C27 C28 C29 0.0(2)
C27 C28 C29 C30 -0.3(2)
C28 C29 C30 C31 0.2(2)
C29 C30 C31 C26 0.2(2)
C27 C26 C31 C30 -0.4(2)
C25 C26 C31 C30 178.39(13)
C8 O5 C32 O6 6.18(17)
C8 O5 C32 C33 -174.52(9)
O6 C32 C33 C38 8.86(19)
O5 C32 C33 C38 -170.42(11)
O6 C32 C33 C34 -169.72(13)
O5 C32 C33 C34 10.99(16)
C38 C33 C34 C35 1.6(2)
C32 C33 C34 C35 -179.88(13)
C33 C34 C35 C36 -0.7(2)
C34 C35 C36 C37 -0.8(2)
C35 C36 C37 C38 1.6(2)
C36 C37 C38 C33 -0.7(2)
C34 C33 C38 C37 -0.8(2)
C32 C33 C38 C37 -179.42(12)

loop_
_cod_related_entry_id
_cod_related_entry_database
_cod_related_entry_code
1 ChemSpider 30658003
